data_1516722
loop_
_publ_author_name
'Johnston, Priscilla'
'Nishikami, Yuki'
'Saito, Kei'

_publ_section_title
;
 Synthesis of thyminyl stilbazoles and their photo-reactivity.
;
_journal_issue 9
_journal_name_full
'Photochemical &amp; photobiological sciences : Official journal of the European Photochemistry Association and the European Society for Photobiology'
_journal_page_first 1290
_journal_page_last 1296
_journal_paper_doi 10.1039/c4pp00185k
_journal_volume 13
_journal_year 2014
_chemical_formula_moiety 'C19 H17 N3 O2'
_chemical_formula_sum 'C19 H17 N3 O2'
_chemical_formula_weight 319.36
_chemical_name_common VBT3Pyr
_chemical_name_systematic
;
 VBT3Pyr
;
_space_group_IT_number 2
_symmetry_cell_setting triclinic
_symmetry_space_group_name_Hall '-P 1'
_symmetry_space_group_name_H-M 'P -1'
_atom_sites_solution_hydrogens geom
_atom_sites_solution_primary direct
_atom_sites_solution_secondary difmap
_audit_creation_method SHELXL-97
_cell_angle_alpha 100.47(3)
_cell_angle_beta 94.59(3)
_cell_angle_gamma 93.98(3)
_cell_formula_units_Z 2
_cell_length_a 4.8700(10)
_cell_length_b 10.620(2)
_cell_length_c 15.260(3)
_cell_measurement_temperature 100(2)
_cell_volume 770.8(3)
_computing_cell_refinement XDS
_computing_data_collection 'Blu Ice'
_computing_data_reduction XDS
_computing_molecular_graphics X-Seed
_computing_publication_material CIFTAB
_computing_structure_refinement 'SHELXL-97 (Sheldrick, 1997)'
_computing_structure_solution 'SHELXS-97 (Sheldrick, 1990)'
_diffrn_ambient_temperature 100(2)
_diffrn_measured_fraction_theta_full 0.938
_diffrn_measured_fraction_theta_max 0.938
_diffrn_measurement_device_type '\f goniostat with quantum 210r detector'
_diffrn_measurement_method 'f scan'
_diffrn_radiation_monochromator 'silicon double crystal'
_diffrn_radiation_source 'MX1 Beamline, Australian Synchrotron'
_diffrn_radiation_type synchrotron
_diffrn_radiation_wavelength 0.71070
_diffrn_reflns_av_R_equivalents 0.1189
_diffrn_reflns_av_sigmaI/netI 0.1010
_diffrn_reflns_limit_h_max 5
_diffrn_reflns_limit_h_min -5
_diffrn_reflns_limit_k_max 12
_diffrn_reflns_limit_k_min -12
_diffrn_reflns_limit_l_max 18
_diffrn_reflns_limit_l_min -18
_diffrn_reflns_number 9756
_diffrn_reflns_theta_full 25.00
_diffrn_reflns_theta_max 25.00
_diffrn_reflns_theta_min 1.36
_exptl_absorpt_coefficient_mu 0.092
_exptl_absorpt_correction_T_max 0.9998
_exptl_absorpt_correction_T_min 0.9982
_exptl_crystal_colour Colourless
_exptl_crystal_density_diffrn 1.376
_exptl_crystal_density_method 'not measured'
_exptl_crystal_description Needle
_exptl_crystal_F_000 336
_exptl_crystal_size_max 0.02
_exptl_crystal_size_mid 0.02
_exptl_crystal_size_min 0.00
_refine_diff_density_max 0.234
_refine_diff_density_min -0.257
_refine_diff_density_rms 0.060
_refine_ls_extinction_coef 0.32(5)
_refine_ls_extinction_expression Fc^*^=kFc[1+0.001xFc^2^\l^3^/sin(2\q)]^-1/4^
_refine_ls_extinction_method SHELXL
_refine_ls_goodness_of_fit_ref 1.060
_refine_ls_hydrogen_treatment constr
_refine_ls_matrix_type full
_refine_ls_number_parameters 280
_refine_ls_number_reflns 2562
_refine_ls_number_restraints 0
_refine_ls_restrained_S_all 1.060
_refine_ls_R_factor_all 0.1070
_refine_ls_R_factor_gt 0.0746
_refine_ls_shift/su_max 0.004
_refine_ls_shift/su_mean 0.001
_refine_ls_structure_factor_coef Fsqd
_refine_ls_weighting_details 'calc w=1/[\s^2^(Fo^2^)+(0.1203P)^2^+0.0000P] where P=(Fo^2^+2Fc^2^)/3'
_refine_ls_weighting_scheme calc
_refine_ls_wR_factor_gt 0.1907
_refine_ls_wR_factor_ref 0.2111
_reflns_number_gt 1684
_reflns_number_total 2562
_reflns_threshold_expression >2sigma(I)
_cod_data_source_file c4pp00185k2.cif
_cod_data_source_block 190912A_VBT3Pyr_8
_cod_depositor_comments 'Adding full bibliography for 1516721--1516725.cif.'
_cod_original_sg_symbol_H-M P-1
_cod_database_code 1516722

loop_
_symmetry_equiv_pos_as_xyz
'x, y, z'
'-x, -y, -z'

loop_
_atom_site_label
_atom_site_type_symbol
_atom_site_fract_x
_atom_site_fract_y
_atom_site_fract_z
_atom_site_U_iso_or_equiv
_atom_site_adp_type
_atom_site_occupancy
_atom_site_symmetry_multiplicity
_atom_site_calc_flag
_atom_site_refinement_flags
_atom_site_disorder_assembly
_atom_site_disorder_group
N3 N 0.2107(4) 0.4545(2) 0.40568(14) 0.0394(6) Uani 1 1 d . . .
H3 H 0.0854 0.5073 0.4228 0.047 Uiso 1 1 calc R . .
O7 O 0.2427(4) 0.5418(2) 0.28117(12) 0.0481(6) Uani 1 1 d . . .
O8 O 0.1786(4) 0.3763(2) 0.53350(12) 0.0460(6) Uani 1 1 d . . .
N1 N 0.5030(4) 0.3768(2) 0.30025(14) 0.0416(7) Uani 1 1 d . . .
C6 C 0.5818(5) 0.2907(3) 0.35268(18) 0.0441(8) Uani 1 1 d . . .
H6 H 0.7131 0.2329 0.3320 0.053 Uiso 1 1 calc R . .
C5 C 0.4830(5) 0.2840(3) 0.43193(18) 0.0418(7) Uani 1 1 d . . .
C2 C 0.3161(5) 0.4629(3) 0.32553(17) 0.0396(7) Uani 1 1 d . . .
C4 C 0.2828(5) 0.3710(3) 0.46172(18) 0.0396(7) Uani 1 1 d . . .
C9 C 0.5705(6) 0.1912(3) 0.4892(2) 0.0523(9) Uani 1 1 d . . .
H9A H 0.7130 0.1411 0.4615 0.078 Uiso 1 1 calc R . .
H9B H 0.4106 0.1331 0.4953 0.078 Uiso 1 1 calc R . .
H9C H 0.6451 0.2385 0.5485 0.078 Uiso 1 1 calc R . .
C10 C 0.6099(6) 0.3759(3) 0.21261(18) 0.0499(8) Uani 1 1 d . A .
H10A H 0.7646 0.3201 0.2069 0.060 Uiso 1 1 calc R . .
H10B H 0.6837 0.4641 0.2095 0.060 Uiso 1 1 calc R . .
N23 N -0.9365(6) -0.0309(3) -0.27356(19) 0.0660(9) Uani 1 1 d . . .
C11 C 0.3928(6) 0.3289(4) 0.1358(2) 0.0539(9) Uani 1 1 d . . .
C22 C -1.0125(7) 0.0471(4) -0.3250(2) 0.0571(9) Uani 1 1 d . A .
H22 H -1.1674 0.0202 -0.3679 0.069 Uiso 1 1 calc R . .
C19 C -0.5839(7) 0.1320(4) -0.1992(2) 0.0664(11) Uani 1 1 d . . .
C12A C 0.220(7) 0.206(3) 0.1384(16) 0.048(4) Uani 0.546(14) 1 d P A 1
H12A H 0.2394 0.1673 0.1896 0.058 Uiso 0.546(14) 1 calc PR A 1
C24 C -0.7296(8) 0.0124(4) -0.2105(2) 0.0726(11) Uani 1 1 d . A .
H24 H -0.6781 -0.0425 -0.1704 0.087 Uiso 1 1 calc R . .
C20 C -0.6694(8) 0.2094(4) -0.2585(3) 0.0759(12) Uani 1 1 d . A .
H20 H -0.5784 0.2925 -0.2550 0.091 Uiso 1 1 calc R . .
C21 C -0.8814(7) 0.1662(4) -0.3208(2) 0.0727(11) Uani 1 1 d . . .
H21 H -0.9402 0.2183 -0.3619 0.087 Uiso 1 1 calc R A .
C14A C -0.0282(7) 0.2189(4) -0.0028(2) 0.047(3) Uani 0.546(14) 1 d PR A 1
C13A C 0.032(2) 0.1506(11) 0.0667(8) 0.054(3) Uani 0.546(14) 1 d P A 1
H13A H -0.0555 0.0671 0.0641 0.065 Uiso 0.546(14) 1 calc PR A 1
C18A C -0.3454(17) 0.2004(11) -0.1410(6) 0.055(3) Uani 0.546(14) 1 d P A 1
H18A H -0.2544 0.2758 -0.1544 0.066 Uiso 0.546(14) 1 calc PR A 1
C18B C -0.386(2) 0.1418(11) -0.1133(7) 0.041(2) Uani 0.454(14) 1 d P A 2
H18B H -0.4020 0.0803 -0.0755 0.050 Uiso 0.454(14) 1 calc PR A 2
C17A C -0.2625(17) 0.1562(9) -0.0716(6) 0.056(3) Uani 0.546(14) 1 d P A 1
H17A H -0.3547 0.0784 -0.0626 0.067 Uiso 0.546(14) 1 calc PR A 1
C17B C -0.1914(15) 0.2405(9) -0.0946(5) 0.040(3) Uani 0.454(14) 1 d P A 2
H17B H -0.1866 0.2953 -0.1373 0.048 Uiso 0.454(14) 1 calc PR A 2
C14B C 0.009(3) 0.2747(12) -0.0194(8) 0.050(4) Uani 0.454(14) 1 d P A 2
C13B C 0.031(3) 0.1964(11) 0.0455(10) 0.043(3) Uani 0.454(14) 1 d P A 2
H13B H -0.0977 0.1234 0.0409 0.052 Uiso 0.454(14) 1 calc PR A 2
C12B C 0.249(9) 0.226(4) 0.120(2) 0.055(7) Uani 0.454(14) 1 d P A 2
H12B H 0.2796 0.1641 0.1571 0.066 Uiso 0.454(14) 1 calc PR A 2
C16A C 0.313(3) 0.3815(15) 0.0716(11) 0.055(3) Uani 0.546(14) 1 d P A 1
H16A H 0.4010 0.4639 0.0709 0.065 Uiso 0.546(14) 1 calc PR A 1
C15B C 0.199(3) 0.3799(17) -0.0080(13) 0.061(4) Uani 0.454(14) 1 d P A 2
H15B H 0.2016 0.4287 -0.0543 0.073 Uiso 0.454(14) 1 calc PR A 2
C15A C 0.111(2) 0.3329(15) 0.0020(10) 0.065(5) Uani 0.546(14) 1 d P A 1
H15A H 0.0713 0.3818 -0.0431 0.078 Uiso 0.546(14) 1 calc PR A 1
C16B C 0.383(4) 0.4184(17) 0.0661(14) 0.050(3) Uani 0.454(14) 1 d P A 2
H16B H 0.4996 0.4960 0.0744 0.060 Uiso 0.454(14) 1 calc PR A 2

loop_
_atom_site_aniso_label
_atom_site_aniso_U_11
_atom_site_aniso_U_22
_atom_site_aniso_U_33
_atom_site_aniso_U_23
_atom_site_aniso_U_13
_atom_site_aniso_U_12
N3 0.0315(11) 0.0443(15) 0.0367(13) -0.0011(10) -0.0092(10) 0.0015(10)
O7 0.0459(11) 0.0554(14) 0.0377(11) 0.0031(10) -0.0119(9) 0.0004(10)
O8 0.0435(11) 0.0507(14) 0.0395(12) 0.0031(9) -0.0088(9) 0.0033(9)
N1 0.0338(12) 0.0476(15) 0.0361(12) -0.0037(11) -0.0120(9) 0.0015(11)
C6 0.0329(14) 0.0465(18) 0.0418(16) -0.0115(13) -0.0160(12) -0.0004(13)
C5 0.0361(14) 0.0397(17) 0.0420(15) -0.0024(12) -0.0141(12) -0.0028(12)
C2 0.0310(14) 0.0460(18) 0.0340(14) -0.0026(13) -0.0145(11) -0.0047(13)
C4 0.0316(14) 0.0418(17) 0.0376(15) -0.0020(12) -0.0160(12) -0.0042(13)
C9 0.0509(18) 0.049(2) 0.0518(17) 0.0020(15) -0.0118(14) 0.0066(15)
C10 0.0392(15) 0.065(2) 0.0375(15) -0.0055(14) -0.0069(12) 0.0011(14)
N23 0.0661(18) 0.0545(19) 0.0671(18) -0.0042(15) -0.0189(15) 0.0041(15)
C11 0.0395(16) 0.075(3) 0.0386(17) -0.0084(16) -0.0096(13) 0.0100(17)
C22 0.0493(18) 0.070(2) 0.0452(17) -0.0011(16) -0.0129(14) 0.0081(17)
C19 0.0420(17) 0.078(3) 0.063(2) -0.0238(19) -0.0132(15) 0.0098(18)
C12A 0.037(8) 0.057(7) 0.041(9) -0.007(7) -0.009(8) -0.010(5)
C24 0.081(2) 0.067(3) 0.060(2) -0.0046(18) -0.0306(19) 0.025(2)
C20 0.073(2) 0.066(3) 0.079(3) -0.006(2) 0.010(2) -0.018(2)
C21 0.074(2) 0.088(3) 0.056(2) 0.018(2) -0.0058(18) 0.005(2)
C14A 0.047(4) 0.060(6) 0.030(5) 0.001(4) -0.018(3) 0.023(4)
C13A 0.044(4) 0.049(7) 0.059(7) -0.005(5) -0.020(4) 0.001(5)
C18A 0.043(4) 0.066(6) 0.048(5) -0.004(4) -0.012(4) -0.001(4)
C18B 0.039(5) 0.047(6) 0.034(5) 0.006(4) -0.015(4) -0.001(4)
C17A 0.047(4) 0.059(6) 0.051(4) -0.008(4) -0.012(4) -0.002(3)
C17B 0.031(4) 0.050(6) 0.033(4) 0.002(3) -0.009(3) 0.002(4)
C14B 0.057(8) 0.057(10) 0.034(6) 0.006(6) -0.007(5) 0.020(6)
C13B 0.044(5) 0.030(6) 0.052(8) 0.008(5) -0.004(5) -0.006(5)
C12B 0.043(9) 0.084(16) 0.032(9) 0.003(6) 0.002(6) -0.005(9)
C16A 0.061(7) 0.055(8) 0.043(5) 0.011(5) -0.004(5) -0.020(5)
C15B 0.055(8) 0.076(10) 0.053(7) 0.018(5) 0.002(6) -0.004(6)
C15A 0.064(11) 0.099(15) 0.029(5) 0.006(7) -0.012(6) 0.014(8)
C16B 0.059(8) 0.050(8) 0.039(5) 0.015(5) -0.011(6) -0.018(5)

loop_
_atom_type_symbol
_atom_type_description
_atom_type_scat_dispersion_real
_atom_type_scat_dispersion_imag
_atom_type_scat_source
C C 0.0033 0.0016 'International Tables Vol C Tables 4.2.6.8 and 6.1.1.4'
H H 0.0000 0.0000 'International Tables Vol C Tables 4.2.6.8 and 6.1.1.4'
N N 0.0061 0.0033 'International Tables Vol C Tables 4.2.6.8 and 6.1.1.4'
O O 0.0106 0.0060 'International Tables Vol C Tables 4.2.6.8 and 6.1.1.4'

loop_
_geom_angle_atom_site_label_1
_geom_angle_atom_site_label_2
_geom_angle_atom_site_label_3
_geom_angle
C2 N3 C4 126.2(3)
C2 N1 C6 121.6(3)
C2 N1 C10 117.4(3)
C6 N1 C10 121.0(3)
C5 C6 N1 123.6(3)
C6 C5 C4 117.5(3)
C6 C5 C9 123.5(3)
C4 C5 C9 118.9(3)
O7 C2 N1 123.5(3)
O7 C2 N3 121.5(3)
N1 C2 N3 114.9(3)
O8 C4 N3 119.7(3)
O8 C4 C5 124.2(3)
N3 C4 C5 116.1(3)
N1 C10 C11 112.6(2)
C22 N23 C24 116.9(3)
C12B C11 C16A 102.7(16)
C12B C11 C10 127.3(16)
C16A C11 C10 130.0(6)
C12B C11 C12A 12(2)
C16A C11 C12A 112.9(11)
C10 C11 C12A 116.7(10)
C12B C11 C16B 119.6(15)
C16A C11 C16B 18.1(8)
C10 C11 C16B 112.8(6)
C12A C11 C16B 130.5(11)
N23 C22 C21 123.3(3)
C24 C19 C20 115.5(3)
C24 C19 C18A 136.3(6)
C20 C19 C18A 108.2(6)
C24 C19 C18B 105.1(5)
C20 C19 C18B 139.0(6)
C18A C19 C18B 32.0(3)
C13A C12A C11 120.3(16)
N23 C24 C19 124.7(4)
C21 C20 C19 119.5(4)
C20 C21 C22 119.9(4)
C15A C14A C13A 117.7(7)
C15A C14A C17A 127.4(7)
C13A C14A C17A 114.8(6)
C12A C13A C14A 119.5(13)
C17A C18A C19 118.4(11)
C17B C18B C19 117.1(10)
C18A C17A C14A 124.8(10)
C18B C17B C14B 128.8(11)
C15B C14B C13B 116.6(12)
C15B C14B C17B 122.9(12)
C13B C14B C17B 120.4(12)
C14B C13B C12B 120.9(15)
C11 C12B C13B 121(2)
C11 C16A C15A 127.5(10)
C16B C15B C14B 123.8(14)
C14A C15A C16A 121.2(11)
C15B C16B C11 116.6(10)

loop_
_geom_bond_atom_site_label_1
_geom_bond_atom_site_label_2
_geom_bond_distance
N3 C2 1.379(4)
N3 C4 1.382(4)
O7 C2 1.223(3)
O8 C4 1.238(3)
N1 C2 1.363(4)
N1 C6 1.374(4)
N1 C10 1.472(4)
C6 C5 1.349(4)
C5 C4 1.433(4)
C5 C9 1.493(4)
C10 C11 1.503(4)
N23 C22 1.293(4)
N23 C24 1.331(4)
C11 C12B 1.23(4)
C11 C16A 1.261(16)
C11 C12A 1.51(3)
C11 C16B 1.550(17)
C22 C21 1.365(5)
C19 C24 1.386(6)
C19 C20 1.388(6)
C19 C18A 1.466(8)
C19 C18B 1.546(10)
C12A C13A 1.38(3)
C20 C21 1.341(5)
C14A C15A 1.333(15)
C14A C13A 1.412(11)
C14A C17A 1.515(9)
C18A C17A 1.283(17)
C18B C17B 1.338(17)
C17B C14B 1.424(13)
C14B C15B 1.37(2)
C14B C13B 1.405(15)
C13B C12B 1.47(4)
C16A C15A 1.39(2)
C15B C16B 1.37(3)
